data_4336330
loop_
_publ_author_name
'Yabing He'
'Zhiyong Guo'
'Shengchang Xiang'
'Zhangjing Zhang'
'Wei Zhou'
'Frank R. Fronczek'
'Sean Parkin'
'Stephen T. Hyde'
'Michael O'Keeffe'
'Banglin Chen'

_publ_section_title
;
 Metastable Interwoven Mesoporous Metal-Organic Frameworks
;
_journal_name_full 'Inorganic Chemistry'
_journal_page_first 11580
_journal_page_last 11584
_journal_paper_doi 10.1021/ic401870e
_journal_volume 52
_journal_year 2013
_chemical_formula_sum 'C26 H14 N0 O5 Zn'
_chemical_formula_weight 471.74
_chemical_name_systematic
; 
 ? 
;
_space_group_IT_number 222
_symmetry_cell_setting cubic
_symmetry_space_group_name_Hall '-P 4a 2bc 3'
_symmetry_space_group_name_H-M 'P n -3 n :2'
_atom_sites_solution_hydrogens geom
_atom_sites_solution_primary direct
_atom_sites_solution_secondary difmap
_audit_creation_method SHELXL-97
_cell_angle_alpha 90.00
_cell_angle_beta 90.00
_cell_angle_gamma 90.00
_cell_formula_units_Z 24
_cell_length_a 32.8643(15)
_cell_length_b 32.8643(15)
_cell_length_c 32.8643(15)
_cell_measurement_temperature 90(2)
_cell_volume 35495(3)
_computing_cell_refinement 'HKL Scalepack (Otwinowski & Minor 1997)'
_computing_data_collection 'COLLECT (Nonius, 2000)'
_computing_data_reduction 'HKL Denzo and Scalepack (Otwinowski & Minor 1997)'
_computing_molecular_graphics 'ORTEP-3 for Windows (Farrugia, 1997)'
_computing_publication_material 'SHELXL-97 (Sheldrick, 1997)'
_computing_structure_refinement 'SHELXL-97 (Sheldrick, 1997)'
_computing_structure_solution 'SIR97 (Altomare  et al., 1999)'
_diffrn_ambient_temperature 90(2)
_diffrn_measured_fraction_theta_full 0.997
_diffrn_measured_fraction_theta_max 0.997
_diffrn_radiation_monochromator graphite
_diffrn_radiation_source 'fine-focus sealed tube'
_diffrn_radiation_type CuK\a
_diffrn_radiation_wavelength 1.54178
_diffrn_reflns_av_R_equivalents 0.0392
_diffrn_reflns_av_sigmaI/netI 0.0143
_diffrn_reflns_limit_h_max 20
_diffrn_reflns_limit_h_min -39
_diffrn_reflns_limit_k_max 39
_diffrn_reflns_limit_k_min -27
_diffrn_reflns_limit_l_max 38
_diffrn_reflns_limit_l_min -30
_diffrn_reflns_number 82406
_diffrn_reflns_theta_full 68.86
_diffrn_reflns_theta_max 68.86
_diffrn_reflns_theta_min 1.90
_exptl_absorpt_coefficient_mu 0.687
_exptl_absorpt_correction_T_max 0.8636
_exptl_absorpt_correction_T_min 0.7951
_exptl_absorpt_correction_type multi-scan
_exptl_absorpt_process_details 'HKL Scalepack (Otwinowski & Minor 1997)'
_exptl_crystal_density_diffrn 0.530
_exptl_crystal_F_000 5760
_exptl_crystal_size_max 0.35
_exptl_crystal_size_mid 0.30
_exptl_crystal_size_min 0.22
_platon_squeeze_details
;
;
_refine_diff_density_max 0.809
_refine_diff_density_min -0.394
_refine_diff_density_rms 0.049
_refine_ls_extinction_method none
_refine_ls_goodness_of_fit_ref 1.069
_refine_ls_hydrogen_treatment constr
_refine_ls_matrix_type full
_refine_ls_number_parameters 146
_refine_ls_number_reflns 5495
_refine_ls_number_restraints 0
_refine_ls_restrained_S_all 1.069
_refine_ls_R_factor_all 0.0754
_refine_ls_R_factor_gt 0.0654
_refine_ls_shift/su_max 0.000
_refine_ls_shift/su_mean 0.000
_refine_ls_structure_factor_coef Fsqd
_refine_ls_weighting_details 'calc w=1/[\s^2^(Fo^2^)+(0.2000P)^2^+0.0000P] where P=(Fo^2^+2Fc^2^)/3'
_refine_ls_weighting_scheme calc
_refine_ls_wR_factor_gt 0.2442
_refine_ls_wR_factor_ref 0.2584
_reflns_number_gt 4237
_reflns_number_total 5495
_reflns_threshold_expression >2sigma(I)
_cod_data_source_file ic401870e_si_004.cif
_cod_data_source_block bchen95
_cod_original_cell_volume 35496(3)
_cod_original_sg_symbol_H-M 'P n -3 n'
_cod_database_code 4336330

loop_
_symmetry_equiv_pos_as_xyz
'x, y, z'
'-x+1/2, -y+1/2, z'
'-x+1/2, y, -z+1/2'
'x, -y+1/2, -z+1/2'
'z, x, y'
'z, -x+1/2, -y+1/2'
'-z+1/2, -x+1/2, y'
'-z+1/2, x, -y+1/2'
'y, z, x'
'-y+1/2, z, -x+1/2'
'y, -z+1/2, -x+1/2'
'-y+1/2, -z+1/2, x'
'y, x, -z+1/2'
'-y+1/2, -x+1/2, -z+1/2'
'y, -x+1/2, z'
'-y+1/2, x, z'
'x, z, -y+1/2'
'-x+1/2, z, y'
'-x+1/2, -z+1/2, -y+1/2'
'x, -z+1/2, y'
'z, y, -x+1/2'
'z, -y+1/2, x'
'-z+1/2, y, x'
'-z+1/2, -y+1/2, -x+1/2'
'-x, -y, -z'
'x-1/2, y-1/2, -z'
'x-1/2, -y, z-1/2'
'-x, y-1/2, z-1/2'
'-z, -x, -y'
'-z, x-1/2, y-1/2'
'z-1/2, x-1/2, -y'
'z-1/2, -x, y-1/2'
'-y, -z, -x'
'y-1/2, -z, x-1/2'
'-y, z-1/2, x-1/2'
'y-1/2, z-1/2, -x'
'-y, -x, z-1/2'
'y-1/2, x-1/2, z-1/2'
'-y, x-1/2, -z'
'y-1/2, -x, -z'
'-x, -z, y-1/2'
'x-1/2, -z, -y'
'x-1/2, z-1/2, y-1/2'
'-x, z-1/2, -y'
'-z, -y, x-1/2'
'-z, y-1/2, -x'
'z-1/2, -y, -x'
'z-1/2, y-1/2, x-1/2'

loop_
_atom_site_label
_atom_site_type_symbol
_atom_site_fract_x
_atom_site_fract_y
_atom_site_fract_z
_atom_site_U_iso_or_equiv
_atom_site_adp_type
_atom_site_occupancy
_atom_site_symmetry_multiplicity
_atom_site_calc_flag
_atom_site_refinement_flags
Zn1 Zn 0.2500 0.7500 0.045884(13) 0.0668(3) Uani 1 2 d S
O1 O 0.21607(6) 0.79849(5) 0.02870(6) 0.0957(6) Uani 1 1 d .
O2 O 0.21549(6) 0.79970(5) -0.03962(6) 0.0936(6) Uani 1 1 d .
O3 O 0.2500 0.7500 0.10704(10) 0.1279(14) Uani 1 2 d S
C1 C 0.20583(8) 0.81293(8) -0.00526(10) 0.0874(7) Uani 1 1 d .
C2 C 0.17987(8) 0.85059(8) -0.00396(8) 0.0891(7) Uani 1 1 d .
C3 C 0.16978(7) 0.86765(8) 0.03249(8) 0.0874(7) Uani 1 1 d .
H3A H 0.1790 0.8553 0.0570 0.105 Uiso 1 1 calc R
C4 C 0.14619(7) 0.90287(8) 0.03439(9) 0.0951(9) Uani 1 1 d .
C5 C 0.13501(8) 0.92109(9) 0.07061(9) 0.1012(9) Uani 1 1 d .
H5A H 0.1451 0.9105 0.0955 0.121 Uiso 1 1 calc R
C6 C 0.10931(9) 0.95451(9) 0.07115(10) 0.1124(12) Uani 1 1 d .
H6A H 0.1020 0.9664 0.0965 0.135 Uiso 1 1 calc R
C7 C 0.09426(10) 0.97080(10) 0.03561(11) 0.1282(14) Uani 1 1 d .
C8 C 0.10429(10) 0.95316(10) -0.00077(9) 0.1173(12) Uani 1 1 d .
H8A H 0.0931 0.9640 -0.0251 0.141 Uiso 1 1 calc R
C9 C 0.13049(8) 0.91963(9) -0.00330(9) 0.1015(10) Uani 1 1 d .
C10 C 0.14229(9) 0.90115(10) -0.03978(9) 0.1143(11) Uani 1 1 d .
H10A H 0.1338 0.9130 -0.0647 0.137 Uiso 1 1 calc R
C11 C 0.16523(8) 0.86720(9) -0.04095(8) 0.1020(9) Uani 1 1 d .
H11A H 0.1715 0.8546 -0.0662 0.122 Uiso 1 1 calc R
C12 C 0.06463(11) 1.00506(11) 0.03571(11) 0.1368(16) Uani 1 1 d .
C16 C 0.06556(11) 1.03488(11) 0.00614(12) 0.1439(17) Uani 1 1 d .
H16A H 0.0867 1.0350 -0.0135 0.173 Uiso 1 1 calc R

loop_
_atom_site_aniso_label
_atom_site_aniso_U_11
_atom_site_aniso_U_22
_atom_site_aniso_U_33
_atom_site_aniso_U_23
_atom_site_aniso_U_13
_atom_site_aniso_U_12
Zn1 0.0710(3) 0.0609(3) 0.0687(3) 0.000 0.000 0.00703(14)
O1 0.1019(13) 0.0783(11) 0.1069(13) 0.0216(9) 0.0026(10) 0.0302(9)
O2 0.0957(12) 0.0824(11) 0.1026(13) 0.0133(9) 0.0042(10) 0.0228(9)
O3 0.189(4) 0.117(2) 0.078(2) 0.000 0.000 0.0216(17)
C1 0.0775(15) 0.0790(15) 0.106(2) 0.0193(14) 0.0081(13) 0.0085(12)
C2 0.0753(14) 0.0869(16) 0.1050(19) 0.0321(13) 0.0065(12) 0.0161(12)
C3 0.0721(13) 0.0901(16) 0.1001(17) 0.0363(14) 0.0124(12) 0.0184(12)
C4 0.0750(14) 0.0968(17) 0.1135(19) 0.0442(15) 0.0289(13) 0.0313(13)
C5 0.0898(16) 0.1059(19) 0.1079(18) 0.0428(16) 0.0251(14) 0.0329(14)
C6 0.114(2) 0.1007(18) 0.122(2) 0.0456(17) 0.0458(18) 0.0469(17)
C7 0.116(2) 0.131(2) 0.137(2) 0.079(2) 0.072(2) 0.0745(19)
C8 0.1063(19) 0.137(2) 0.1087(19) 0.0660(18) 0.0438(17) 0.0648(18)
C9 0.0846(16) 0.1130(19) 0.1068(19) 0.0515(16) 0.0316(14) 0.0416(14)
C10 0.1032(19) 0.143(2) 0.0969(19) 0.0556(18) 0.0230(15) 0.0527(18)
C11 0.0943(17) 0.111(2) 0.1007(18) 0.0340(15) 0.0182(14) 0.0369(15)
C12 0.131(3) 0.133(3) 0.146(3) 0.084(2) 0.081(2) 0.082(2)
C16 0.137(3) 0.141(3) 0.153(3) 0.076(2) 0.093(3) 0.078(2)

loop_
_atom_type_symbol
_atom_type_description
_atom_type_scat_dispersion_real
_atom_type_scat_dispersion_imag
_atom_type_scat_source
C C 0.0181 0.0091 'International Tables Vol C Tables 4.2.6.8 and 6.1.1.4'
H H 0.0000 0.0000 'International Tables Vol C Tables 4.2.6.8 and 6.1.1.4'
N N 0.0311 0.0180 'International Tables Vol C Tables 4.2.6.8 and 6.1.1.4'
O O 0.0492 0.0322 'International Tables Vol C Tables 4.2.6.8 and 6.1.1.4'
Zn Zn -1.5491 0.6778 'International Tables Vol C Tables 4.2.6.8 and 6.1.1.4'

loop_
_geom_angle_atom_site_label_1
_geom_angle_atom_site_label_2
_geom_angle_atom_site_label_3
_geom_angle
_geom_angle_site_symmetry_1
_geom_angle_site_symmetry_3
O2 Zn1 O2 168.18(12) 39_665 40_565
O2 Zn1 O3 95.91(6) 39_665 .
O2 Zn1 O3 95.91(6) 40_565 .
O2 Zn1 O1 88.16(8) 39_665 .
O2 Zn1 O1 88.55(7) 40_565 .
O3 Zn1 O1 106.19(6) . .
O2 Zn1 O1 88.55(7) 39_665 2_565
O2 Zn1 O1 88.16(8) 40_565 2_565
O3 Zn1 O1 106.19(6) . 2_565
O1 Zn1 O1 147.62(11) . 2_565
O2 Zn1 Zn1 84.09(6) 39_665 39_665
O2 Zn1 Zn1 84.09(6) 40_565 39_665
O3 Zn1 Zn1 180.0 . 39_665
O1 Zn1 Zn1 73.81(6) . 39_665
O1 Zn1 Zn1 73.81(6) 2_565 39_665
C1 O1 Zn1 133.71(18) . .
C1 O2 Zn1 121.39(17) . 39_665
O2 C1 O1 127.0(3) . .
O2 C1 C2 117.1(2) . .
O1 C1 C2 115.9(3) . .
C3 C2 C11 120.9(2) . .
C3 C2 C1 120.1(2) . .
C11 C2 C1 119.0(3) . .
C2 C3 C4 121.0(2) . .
C2 C3 H3A 119.5 . .
C4 C3 H3A 119.5 . .
C5 C4 C3 123.1(2) . .
C5 C4 C9 118.5(2) . .
C3 C4 C9 118.3(3) . .
C4 C5 C6 121.1(3) . .
C4 C5 H5A 119.5 . .
C6 C5 H5A 119.5 . .
C7 C6 C5 121.1(3) . .
C7 C6 H6A 119.5 . .
C5 C6 H6A 119.5 . .
C8 C7 C6 119.3(2) . .
C8 C7 C12 118.7(3) . .
C6 C7 C12 121.8(3) . .
C7 C8 C9 122.2(3) . .
C7 C8 H8A 118.9 . .
C9 C8 H8A 118.9 . .
C10 C9 C8 124.2(2) . .
C10 C9 C4 117.9(2) . .
C8 C9 C4 117.8(3) . .
C11 C10 C9 122.6(2) . .
C11 C10 H10A 118.7 . .
C9 C10 H10A 118.7 . .
C10 C11 C2 119.0(3) . .
C10 C11 H11A 120.5 . .
C2 C11 H11A 120.5 . .
C16 C12 C16 119.7(2) . 9_465
C16 C12 C7 121.4(2) . .
C16 C12 C7 118.9(2) 9_465 .
C12 C16 C12 120.2(2) . 5_564
C12 C16 H16A 119.9 . .
C12 C16 H16A 119.9 5_564 .

loop_
_geom_bond_atom_site_label_1
_geom_bond_atom_site_label_2
_geom_bond_distance
_geom_bond_site_symmetry_2
Zn1 O2 1.9990(17) 39_665
Zn1 O2 1.9990(17) 40_565
Zn1 O3 2.010(3) .
Zn1 O1 2.0255(15) .
Zn1 O1 2.0255(16) 2_565
Zn1 Zn1 3.0159(9) 39_665
O1 C1 1.258(3) .
O2 C1 1.251(3) .
O2 Zn1 1.9990(17) 39_665
C1 C2 1.504(4) .
C2 C3 1.363(4) .
C2 C11 1.417(3) .
C3 C4 1.395(3) .
C3 H3A 0.9500 .
C4 C5 1.382(4) .
C4 C9 1.450(4) .
C5 C6 1.386(3) .
C5 H5A 0.9500 .
C6 C7 1.377(4) .
C6 H6A 0.9500 .
C7 C8 1.369(5) .
C7 C12 1.489(3) .
C8 C9 1.401(3) .
C8 H8A 0.9500 .
C9 C10 1.399(4) .
C10 C11 1.347(4) .
C10 H10A 0.9500 .
C11 H11A 0.9500 .
C12 C16 1.380(4) .
C12 C16 1.386(4) 9_465
C16 C12 1.386(4) 5_564
C16 H16A 0.9500 .

loop_
_platon_squeeze_void_nr
_platon_squeeze_void_average_x
_platon_squeeze_void_average_y
_platon_squeeze_void_average_z
_platon_squeeze_void_volume
_platon_squeeze_void_count_electrons
_platon_squeeze_void_content
1 0.202 0.006 0.005 25754 6480 ' '
